data_4509753
loop_
_publ_author_name
'Liu, Lin'
'Li, Zifeng'
'Wang, Baolan'
'Li, Gang'
'Wang, Lipeng'
'Meng, Xiangru'
'He, Zhanhang'

_publ_section_title
;
 Polymeric Frameworks Constructed from Bulky Carboxylates and
 4,4&#x2032;-Bipyridine Linkages: Synthesis, Crystal Structures, and
 Properties
;
_journal_issue 12
_journal_name_full 'Crystal Growth &amp; Design'
_journal_page_first 5244
_journal_paper_doi 10.1021/cg9007747
_journal_volume 9
_journal_year 2009
_chemical_formula_sum 'C47 H41 Cd2 N5 O11'
_chemical_formula_weight 1076.65
_chemical_name_systematic
; 
 ? 
;
_space_group_IT_number 14
_symmetry_cell_setting monoclinic
_symmetry_space_group_name_Hall '-P 2yn'
_symmetry_space_group_name_H-M 'P 1 21/n 1'
_atom_sites_solution_hydrogens geom
_atom_sites_solution_primary direct
_atom_sites_solution_secondary difmap
_audit_creation_method SHELXL-97
_cell_angle_alpha 90.00
_cell_angle_beta 113.02(3)
_cell_angle_gamma 90.00
_cell_formula_units_Z 4
_cell_length_a 14.510(3)
_cell_length_b 18.438(4)
_cell_length_c 18.273(4)
_cell_measurement_reflns_used 12877
_cell_measurement_temperature 293(2)
_cell_measurement_theta_max 31.2136
_cell_measurement_theta_min 2.5193
_cell_volume 4499.4(19)
_computing_cell_refinement 'CrystalClear (Rigaku/MSC Inc., 2006)'
_computing_data_collection 'CrystalClear (Rigaku/MSC Inc., 2006)'
_computing_data_reduction 'CrystalClear (Rigaku/MSC Inc., 2006)'
_computing_publication_material 'CrystalStructure 3.7.0'
_computing_structure_refinement 'SHELXL-97 (Sheldrick, 1997)'
_computing_structure_solution 'SHELXS-97 (Sheldrick, 1990)'
_diffrn_ambient_temperature 293(2)
_diffrn_detector_area_resol_mean 28.5714
_diffrn_measured_fraction_theta_full 0.999
_diffrn_measured_fraction_theta_max 0.999
_diffrn_measurement_device_type 'Rigaku Saturn'
_diffrn_measurement_method \w
_diffrn_radiation_monochromator graphite
_diffrn_radiation_source 'fine-focus sealed tube'
_diffrn_radiation_type MoK\a
_diffrn_radiation_wavelength 0.71073
_diffrn_reflns_av_R_equivalents 0.0378
_diffrn_reflns_av_sigmaI/netI 0.0285
_diffrn_reflns_limit_h_max 17
_diffrn_reflns_limit_h_min -17
_diffrn_reflns_limit_k_max 22
_diffrn_reflns_limit_k_min -22
_diffrn_reflns_limit_l_max 22
_diffrn_reflns_limit_l_min -22
_diffrn_reflns_number 48541
_diffrn_reflns_theta_full 26.00
_diffrn_reflns_theta_max 26.00
_diffrn_reflns_theta_min 2.29
_exptl_absorpt_coefficient_mu 1.012
_exptl_absorpt_correction_T_max 0.8233
_exptl_absorpt_correction_T_min 0.7860
_exptl_absorpt_correction_type multi-scan
_exptl_crystal_colour Colorless
_exptl_crystal_density_diffrn 1.589
_exptl_crystal_density_method 'not measured'
_exptl_crystal_description Prism
_exptl_crystal_F_000 2168
_exptl_crystal_size_max 0.25
_exptl_crystal_size_mid 0.22
_exptl_crystal_size_min 0.20
_refine_diff_density_max 0.981
_refine_diff_density_min -0.592
_refine_diff_density_rms 0.069
_refine_ls_extinction_method none
_refine_ls_goodness_of_fit_ref 1.011
_refine_ls_hydrogen_treatment NONE
_refine_ls_matrix_type full
_refine_ls_number_parameters 602
_refine_ls_number_reflns 8827
_refine_ls_number_restraints 12
_refine_ls_restrained_S_all 1.031
_refine_ls_R_factor_all 0.0460
_refine_ls_R_factor_gt 0.0423
_refine_ls_shift/su_max 0.002
_refine_ls_shift/su_mean 0.000
_refine_ls_structure_factor_coef Fsqd
_refine_ls_weighting_details 'calc w=1/[\s^2^(Fo^2^)+(0.0681P)^2^+4.8947P] where P=(Fo^2^+2Fc^2^)/3'
_refine_ls_weighting_scheme calc
_refine_ls_wR_factor_gt 0.1120
_refine_ls_wR_factor_ref 0.1152
_reflns_number_gt 8360
_reflns_number_total 8827
_reflns_threshold_expression >2sigma(I)
_cod_data_source_file cg9007747sup5.cif
_cod_data_source_block p21n
_cod_depositor_comments
;
The following automatic conversions were performed:

'_symmetry_cell_setting' value 'Monoclinic' changed to 'monoclinic'
according to /home/saulius/struct/CIF-dictionaries/cif_core.dic
dictionary named 'cif_core.dic' version 2.4.2 from
2011-04-26.

'_exptl_absorpt_correction_type' value 'Multi-scan'
changed to 'multi-scan' according to
/home/saulius/struct/CIF-dictionaries/cif_core.dic dictionary named
'cif_core.dic' version 2.4.2 from 2011-04-26.

Automatic conversion script
Id: cif_fix_values 1891 2012-01-12 08:04:46Z andrius 
;
_cod_original_cell_volume 4499.5(16)
_cod_original_sg_symbol_H-M P2(1)/n
_cod_database_code 4509753

loop_
_symmetry_equiv_pos_as_xyz
'x, y, z'
'-x+1/2, y+1/2, -z+1/2'
'-x, -y, -z'
'x-1/2, -y-1/2, z-1/2'

loop_
_atom_site_label
_atom_site_type_symbol
_atom_site_fract_x
_atom_site_fract_y
_atom_site_fract_z
_atom_site_U_iso_or_equiv
_atom_site_adp_type
_atom_site_occupancy
_atom_site_symmetry_multiplicity
_atom_site_calc_flag
_atom_site_refinement_flags
Cd1 Cd 0.11326(2) 0.686554(14) 0.441027(16) 0.03189(10) Uani 1 1 d .
Cd2 Cd 0.36035(2) 0.795563(14) 0.568966(16) 0.03304(10) Uani 1 1 d .
N1 N 0.0122(2) 0.78308(18) 0.4387(2) 0.0393(8) Uani 1 1 d .
N2 N -0.2695(3) 1.09833(19) 0.4331(2) 0.0461(8) Uani 1 1 d .
N3 N 0.2156(2) 0.58999(16) 0.44398(19) 0.0351(7) Uani 1 1 d .
N4 N 0.5445(3) 0.30471(17) 0.4427(2) 0.0415(8) Uani 1 1 d .
N5 N 0.1860(3) 0.4840(2) 0.6594(2) 0.0489(9) Uani 1 1 d .
O1 O 0.1556(3) 0.74554(19) 0.32455(19) 0.0634(9) Uani 1 1 d .
O2 O 0.2427(2) 0.76731(16) 0.44924(16) 0.0437(7) Uani 1 1 d .
O3 O 0.4728(2) 0.87208(19) 0.53471(19) 0.0571(8) Uani 1 1 d .
O4 O 0.5131(2) 0.84036(18) 0.65988(18) 0.0509(7) Uani 1 1 d .
O5 O 0.3231(3) 0.75005(18) 0.66543(19) 0.0572(8) Uani 1 1 d .
O6 O 0.1883(3) 0.69483(19) 0.58004(18) 0.0657(10) Uani 1 1 d .
O7 O 0.0154(3) 0.61221(19) 0.4876(2) 0.0555(8) Uani 1 1 d .
O8 O -0.0038(3) 0.6472(2) 0.3174(2) 0.0522(8) Uani 1 1 d .
O9 O 0.2557(3) 0.5274(2) 0.6858(2) 0.0758(11) Uani 1 1 d .
O10 O 0.1827(3) 0.4276(2) 0.6950(2) 0.0771(11) Uani 1 1 d .
O11 O 0.1154(3) 0.4965(2) 0.5943(2) 0.0729(11) Uani 1 1 d .
C1 C 0.2266(3) 0.7759(2) 0.3761(2) 0.0365(8) Uani 1 1 d .
C2 C 0.2980(3) 0.8228(2) 0.3576(3) 0.0457(10) Uani 1 1 d .
H2A H 0.3440 0.8505 0.3980 0.055 Uiso 1 1 calc R
C3 C 0.2976(4) 0.8262(3) 0.2865(3) 0.0515(11) Uani 1 1 d .
H3A H 0.2503 0.7978 0.2479 0.062 Uiso 1 1 calc R
C4 C 0.3646(4) 0.8705(3) 0.2602(3) 0.0538(11) Uani 1 1 d .
C5 C 0.4206(4) 0.9276(3) 0.3045(4) 0.0685(15) Uani 1 1 d .
H5A H 0.4186 0.9386 0.3536 0.082 Uiso 1 1 calc R
C6 C 0.4797(5) 0.9687(3) 0.2762(5) 0.087(2) Uani 1 1 d .
H6A H 0.5173 1.0071 0.3060 0.104 Uiso 1 1 calc R
C7 C 0.4820(5) 0.9519(4) 0.2028(5) 0.089(2) Uani 1 1 d .
H7A H 0.5208 0.9795 0.1831 0.107 Uiso 1 1 calc R
C8 C 0.4274(5) 0.8951(4) 0.1599(4) 0.0862(19) Uani 1 1 d .
H8A H 0.4290 0.8840 0.1108 0.103 Uiso 1 1 calc R
C9 C 0.3700(4) 0.8541(3) 0.1888(3) 0.0710(15) Uani 1 1 d .
H9A H 0.3342 0.8148 0.1595 0.085 Uiso 1 1 calc R
C10 C 0.5345(3) 0.8695(2) 0.6064(3) 0.0447(10) Uani 1 1 d .
C11 C 0.6353(3) 0.9007(3) 0.6250(3) 0.0525(11) Uani 1 1 d .
H11A H 0.6428 0.9376 0.5931 0.063 Uiso 1 1 calc R
C12 C 0.7145(3) 0.8774(3) 0.6857(3) 0.0530(11) Uani 1 1 d .
H12A H 0.7039 0.8418 0.7176 0.064 Uiso 1 1 calc R
C13 C 0.8185(3) 0.9024(3) 0.7077(3) 0.0569(12) Uani 1 1 d .
C14 C 0.8973(4) 0.8570(4) 0.7483(4) 0.0820(17) Uani 1 1 d .
H14A H 0.8847 0.8105 0.7618 0.098 Uiso 1 1 calc R
C15 C 0.9958(5) 0.8803(6) 0.7694(4) 0.106(3) Uani 1 1 d .
H15A H 1.0483 0.8488 0.7961 0.127 Uiso 1 1 calc R
C16 C 1.0158(5) 0.9476(6) 0.7517(4) 0.107(3) Uani 1 1 d .
H16A H 1.0816 0.9625 0.7650 0.128 Uiso 1 1 calc R
C17 C 0.9376(6) 0.9942(5) 0.7136(4) 0.105(3) Uani 1 1 d .
H17A H 0.9510 1.0415 0.7031 0.126 Uiso 1 1 calc R
C18 C 0.8405(4) 0.9720(4) 0.6909(3) 0.0737(16) Uani 1 1 d .
H18A H 0.7887 1.0039 0.6639 0.088 Uiso 1 1 calc R
C19 C 0.2415(3) 0.7177(2) 0.6478(2) 0.0407(9) Uani 1 1 d .
C20 C 0.2038(3) 0.7073(2) 0.7118(2) 0.0428(9) Uani 1 1 d .
H20A H 0.1535 0.6735 0.7048 0.051 Uiso 1 1 calc R
C21 C 0.2402(3) 0.7453(2) 0.7784(2) 0.0392(9) Uani 1 1 d .
H21A H 0.2897 0.7787 0.7818 0.047 Uiso 1 1 calc R
C22 C 0.2132(3) 0.7419(2) 0.8475(2) 0.0423(9) Uani 1 1 d .
C23 C 0.1460(4) 0.6916(3) 0.8555(3) 0.0633(14) Uani 1 1 d .
H23A H 0.1146 0.6585 0.8149 0.076 Uiso 1 1 calc R
C24 C 0.1259(5) 0.6905(4) 0.9235(4) 0.0802(18) Uani 1 1 d .
H24A H 0.0815 0.6563 0.9283 0.096 Uiso 1 1 calc R
C25 C 0.1701(5) 0.7390(4) 0.9836(3) 0.0808(18) Uani 1 1 d .
H25A H 0.1567 0.7376 1.0294 0.097 Uiso 1 1 calc R
C26 C 0.2343(5) 0.7897(3) 0.9753(3) 0.0760(17) Uani 1 1 d .
H26A H 0.2630 0.8240 1.0151 0.091 Uiso 1 1 calc R
C27 C 0.2570(4) 0.7906(3) 0.9087(3) 0.0591(13) Uani 1 1 d .
H27A H 0.3024 0.8245 0.9050 0.071 Uiso 1 1 calc R
C28 C -0.0034(4) 0.8039(3) 0.5027(3) 0.0562(13) Uani 1 1 d .
H28A H 0.0253 0.7767 0.5490 0.067 Uiso 1 1 calc R
C29 C -0.0597(4) 0.8637(3) 0.5043(3) 0.0557(12) Uani 1 1 d .
H29A H -0.0690 0.8756 0.5504 0.067 Uiso 1 1 calc R
C30 C -0.1022(3) 0.9058(2) 0.4366(2) 0.0387(9) Uani 1 1 d .
C31 C -0.0878(3) 0.8835(2) 0.3698(3) 0.0424(9) Uani 1 1 d .
H31A H -0.1164 0.9094 0.3225 0.051 Uiso 1 1 calc R
C32 C -0.0309(3) 0.8227(2) 0.3731(2) 0.0407(9) Uani 1 1 d .
H32A H -0.0222 0.8087 0.3274 0.049 Uiso 1 1 calc R
C33 C -0.1609(3) 0.9722(2) 0.4355(2) 0.0402(9) Uani 1 1 d .
C34 C -0.2094(6) 0.9819(4) 0.4839(4) 0.111(3) Uani 1 1 d U
H34A H -0.2069 0.9461 0.5205 0.133 Uiso 1 1 calc R
C35 C -0.2629(7) 1.0447(4) 0.4799(4) 0.117(3) Uani 1 1 d U
H35A H -0.2968 1.0486 0.5137 0.140 Uiso 1 1 calc R
C36 C -0.2289(5) 1.0871(3) 0.3822(4) 0.084(2) Uani 1 1 d .
H36A H -0.2368 1.1223 0.3437 0.101 Uiso 1 1 calc R
C37 C -0.1744(5) 1.0256(3) 0.3820(4) 0.089(2) Uani 1 1 d .
H37A H -0.1465 1.0211 0.3443 0.106 Uiso 1 1 calc R
C38 C 0.2683(3) 0.5541(2) 0.5105(2) 0.0438(10) Uani 1 1 d .
H38A H 0.2622 0.5677 0.5574 0.053 Uiso 1 1 calc R
C39 C 0.3314(3) 0.4975(2) 0.5125(2) 0.0441(10) Uani 1 1 d .
H39A H 0.3657 0.4733 0.5601 0.053 Uiso 1 1 calc R
C40 C 0.3443(3) 0.47619(19) 0.4445(2) 0.0342(8) Uani 1 1 d .
C41 C 0.2885(3) 0.5138(2) 0.3760(2) 0.0457(10) Uani 1 1 d .
H41A H 0.2934 0.5017 0.3282 0.055 Uiso 1 1 calc R
C42 C 0.2257(3) 0.5688(2) 0.3780(2) 0.0444(10) Uani 1 1 d .
H42A H 0.1884 0.5925 0.3307 0.053 Uiso 1 1 calc R
C43 C 0.4139(3) 0.4172(2) 0.4444(2) 0.0340(8) Uani 1 1 d .
C44 C 0.4808(3) 0.3860(2) 0.5131(2) 0.0467(10) Uani 1 1 d .
H44A H 0.4832 0.4019 0.5621 0.056 Uiso 1 1 calc R
C45 C 0.5445(3) 0.3313(2) 0.5099(3) 0.0464(10) Uani 1 1 d .
H45A H 0.5898 0.3123 0.5575 0.056 Uiso 1 1 calc R
C46 C 0.4786(4) 0.3338(3) 0.3757(3) 0.0616(14) Uani 1 1 d .
H46A H 0.4763 0.3157 0.3274 0.074 Uiso 1 1 calc R
C47 C 0.4141(4) 0.3890(3) 0.3742(3) 0.0594(14) Uani 1 1 d .
H47A H 0.3703 0.4075 0.3258 0.071 Uiso 1 1 calc R
H1W H -0.001(4) 0.657(3) 0.277(3) 0.057(17) Uiso 1 1 d .
H2W H -0.059(4) 0.628(3) 0.306(3) 0.072(19) Uiso 1 1 d .
H3W H 0.052(4) 0.595(3) 0.524(3) 0.055(17) Uiso 1 1 d .
H4W H -0.039(6) 0.572(4) 0.449(4) 0.14(3) Uiso 1 1 d .

loop_
_atom_site_aniso_label
_atom_site_aniso_U_11
_atom_site_aniso_U_22
_atom_site_aniso_U_33
_atom_site_aniso_U_23
_atom_site_aniso_U_13
_atom_site_aniso_U_12
Cd1 0.03202(16) 0.02658(15) 0.03912(17) -0.00010(10) 0.01614(12) 0.00709(10)
Cd2 0.03175(16) 0.03161(16) 0.03864(17) -0.00118(11) 0.01686(12) 0.00793(10)
N1 0.0388(18) 0.0347(17) 0.0466(19) -0.0016(14) 0.0191(15) 0.0122(14)
N2 0.054(2) 0.0392(19) 0.050(2) 0.0066(16) 0.0263(17) 0.0205(16)
N3 0.0380(17) 0.0290(16) 0.0406(17) 0.0018(13) 0.0178(14) 0.0075(13)
N4 0.0399(19) 0.0360(17) 0.049(2) -0.0041(15) 0.0181(16) 0.0127(14)
N5 0.045(2) 0.051(2) 0.054(2) 0.0063(18) 0.0234(18) 0.0067(17)
O1 0.062(2) 0.076(2) 0.0458(18) -0.0088(16) 0.0146(16) -0.0226(18)
O2 0.0420(16) 0.0506(17) 0.0385(15) 0.0036(13) 0.0159(12) -0.0004(13)
O3 0.0494(18) 0.070(2) 0.054(2) -0.0021(16) 0.0235(16) -0.0022(16)
O4 0.0448(17) 0.0576(19) 0.0492(17) -0.0056(15) 0.0171(14) -0.0079(14)
O5 0.065(2) 0.066(2) 0.0565(19) 0.0102(16) 0.0413(17) 0.0057(17)
O6 0.089(3) 0.075(2) 0.0310(17) 0.0015(15) 0.0204(17) 0.0223(19)
O7 0.056(2) 0.055(2) 0.058(2) 0.0126(18) 0.0249(18) 0.0004(17)
O8 0.051(2) 0.058(2) 0.0430(19) -0.0014(16) 0.0134(16) -0.0059(16)
O9 0.066(2) 0.084(3) 0.069(2) 0.003(2) 0.0167(19) -0.024(2)
O10 0.081(3) 0.062(2) 0.079(3) 0.023(2) 0.022(2) -0.0022(19)
O11 0.062(2) 0.075(2) 0.064(2) 0.0207(19) 0.0060(18) -0.0079(19)
C1 0.038(2) 0.0324(19) 0.041(2) 0.0030(17) 0.0170(17) 0.0047(16)
C2 0.050(3) 0.044(2) 0.042(2) 0.0040(18) 0.017(2) 0.0006(19)
C3 0.055(3) 0.050(3) 0.048(3) 0.006(2) 0.019(2) 0.003(2)
C4 0.062(3) 0.049(3) 0.060(3) 0.015(2) 0.035(2) 0.006(2)
C5 0.081(4) 0.051(3) 0.095(4) 0.007(3) 0.058(3) 0.006(3)
C6 0.087(4) 0.050(3) 0.145(6) 0.003(4) 0.069(4) -0.008(3)
C7 0.086(4) 0.078(4) 0.134(6) 0.040(4) 0.077(5) 0.011(4)
C8 0.096(5) 0.103(5) 0.085(4) 0.032(4) 0.063(4) 0.011(4)
C9 0.075(4) 0.086(4) 0.061(3) 0.017(3) 0.036(3) 0.001(3)
C10 0.040(2) 0.039(2) 0.058(3) -0.0096(19) 0.023(2) 0.0000(17)
C11 0.050(3) 0.055(3) 0.060(3) -0.006(2) 0.029(2) -0.009(2)
C12 0.046(3) 0.059(3) 0.056(3) -0.010(2) 0.022(2) -0.002(2)
C13 0.043(2) 0.073(3) 0.053(3) -0.011(2) 0.018(2) -0.009(2)
C14 0.054(3) 0.093(5) 0.088(4) -0.006(4) 0.015(3) 0.001(3)
C15 0.044(3) 0.163(8) 0.100(5) -0.008(5) 0.017(3) 0.009(4)
C16 0.060(4) 0.190(10) 0.073(4) -0.021(5) 0.029(4) -0.051(5)
C17 0.089(5) 0.144(7) 0.082(4) -0.006(5) 0.035(4) -0.063(5)
C18 0.064(3) 0.095(4) 0.064(3) 0.001(3) 0.027(3) -0.023(3)
C19 0.050(2) 0.038(2) 0.041(2) 0.0077(17) 0.025(2) 0.0165(19)
C20 0.047(2) 0.044(2) 0.037(2) 0.0000(18) 0.0164(19) -0.0005(18)
C21 0.038(2) 0.041(2) 0.041(2) 0.0024(17) 0.0187(17) -0.0031(17)
C22 0.042(2) 0.050(2) 0.037(2) 0.0015(18) 0.0169(18) 0.0027(18)
C23 0.066(3) 0.078(4) 0.053(3) -0.010(2) 0.031(3) -0.023(3)
C24 0.087(4) 0.099(5) 0.078(4) 0.009(3) 0.057(4) -0.018(3)
C25 0.098(5) 0.107(5) 0.056(3) 0.006(3) 0.050(3) 0.005(4)
C26 0.098(5) 0.091(4) 0.043(3) -0.017(3) 0.032(3) -0.006(4)
C27 0.063(3) 0.070(3) 0.049(3) -0.008(2) 0.027(2) -0.008(2)
C28 0.068(3) 0.052(3) 0.047(3) 0.011(2) 0.022(2) 0.032(2)
C29 0.069(3) 0.057(3) 0.046(2) 0.000(2) 0.027(2) 0.030(2)
C30 0.037(2) 0.033(2) 0.047(2) -0.0024(17) 0.0175(18) 0.0104(16)
C31 0.046(2) 0.035(2) 0.048(2) 0.0038(17) 0.0210(19) 0.0125(17)
C32 0.045(2) 0.038(2) 0.045(2) 0.0010(17) 0.0234(19) 0.0120(17)
C33 0.043(2) 0.034(2) 0.044(2) -0.0026(17) 0.0171(18) 0.0095(17)
C34 0.175(6) 0.090(4) 0.111(5) 0.052(4) 0.102(5) 0.085(4)
C35 0.178(6) 0.107(5) 0.113(5) 0.044(4) 0.107(5) 0.090(5)
C36 0.137(6) 0.059(3) 0.081(4) 0.025(3) 0.069(4) 0.055(4)
C37 0.144(6) 0.064(3) 0.092(4) 0.023(3) 0.082(4) 0.060(4)
C38 0.054(2) 0.044(2) 0.040(2) 0.0024(18) 0.0266(19) 0.0183(19)
C39 0.055(2) 0.043(2) 0.038(2) 0.0094(18) 0.0222(19) 0.0206(19)
C40 0.0324(19) 0.0284(18) 0.043(2) -0.0016(16) 0.0160(16) 0.0028(15)
C41 0.054(3) 0.048(2) 0.037(2) -0.0017(18) 0.0194(19) 0.019(2)
C42 0.054(3) 0.041(2) 0.039(2) 0.0004(18) 0.0191(19) 0.0162(19)
C43 0.0302(18) 0.0307(18) 0.043(2) -0.0019(16) 0.0163(16) 0.0047(15)
C44 0.053(3) 0.052(3) 0.039(2) 0.0021(19) 0.0226(19) 0.020(2)
C45 0.048(2) 0.046(2) 0.046(2) 0.0031(19) 0.018(2) 0.0204(19)
C46 0.076(3) 0.063(3) 0.045(3) -0.006(2) 0.023(2) 0.037(3)
C47 0.075(3) 0.059(3) 0.040(2) 0.001(2) 0.018(2) 0.038(3)

loop_
_atom_type_symbol
_atom_type_description
_atom_type_scat_dispersion_real
_atom_type_scat_dispersion_imag
_atom_type_scat_source
C C 0.0033 0.0016 'International Tables Vol C Tables 4.2.6.8 and 6.1.1.4'
H H 0.0000 0.0000 'International Tables Vol C Tables 4.2.6.8 and 6.1.1.4'
N N 0.0061 0.0033 'International Tables Vol C Tables 4.2.6.8 and 6.1.1.4'
O O 0.0106 0.0060 'International Tables Vol C Tables 4.2.6.8 and 6.1.1.4'
Cd Cd -0.8075 1.2024 'International Tables Vol C Tables 4.2.6.8 and 6.1.1.4'

loop_
_geom_angle_atom_site_label_1
_geom_angle_atom_site_label_2
_geom_angle_atom_site_label_3
_geom_angle
_geom_angle_site_symmetry_1
_geom_angle_site_symmetry_3
N1 Cd1 N3 179.62(13) . .
N1 Cd1 O6 89.54(12) . .
N3 Cd1 O6 90.17(12) . .
N1 Cd1 O8 90.30(13) . .
N3 Cd1 O8 90.06(12) . .
O6 Cd1 O8 156.49(15) . .
N1 Cd1 O2 89.93(11) . .
N3 Cd1 O2 89.79(11) . .
O6 Cd1 O2 82.47(12) . .
O8 Cd1 O2 121.03(13) . .
N1 Cd1 O7 89.24(13) . .
N3 Cd1 O7 90.93(12) . .
O6 Cd1 O7 74.73(15) . .
O8 Cd1 O7 81.76(15) . .
O2 Cd1 O7 157.20(12) . .
O5 Cd2 O2 111.09(12) . .
O5 Cd2 O4 91.56(13) . .
O2 Cd2 O4 157.09(11) . .
O5 Cd2 N2 91.05(12) . 3_576
O2 Cd2 N2 88.25(12) . 3_576
O4 Cd2 N2 95.00(13) . 3_576
O5 Cd2 N4 96.27(13) . 3_666
O2 Cd2 N4 88.81(12) . 3_666
O4 Cd2 N4 85.16(12) . 3_666
N2 Cd2 N4 172.68(13) 3_576 3_666
O5 Cd2 O3 146.27(12) . .
O2 Cd2 O3 102.48(11) . .
O4 Cd2 O3 55.25(11) . .
N2 Cd2 O3 86.63(12) 3_576 .
N4 Cd2 O3 87.46(12) 3_666 .
O5 Cd2 C10 119.05(14) . .
O2 Cd2 C10 129.81(13) . .
O4 Cd2 C10 27.53(12) . .
N2 Cd2 C10 92.70(13) 3_576 .
N4 Cd2 C10 84.04(12) 3_666 .
O3 Cd2 C10 27.83(12) . .
C32 N1 C28 116.8(3) . .
C32 N1 Cd1 120.9(3) . .
C28 N1 Cd1 122.3(3) . .
C35 N2 C36 114.7(4) . .
C35 N2 Cd2 123.1(3) . 3_576
C36 N2 Cd2 122.0(3) . 3_576
C42 N3 C38 117.0(3) . .
C42 N3 Cd1 120.3(3) . .
C38 N3 Cd1 122.7(2) . .
C45 N4 C46 116.3(3) . .
C45 N4 Cd2 125.8(3) . 3_666
C46 N4 Cd2 117.6(3) . 3_666
O9 N5 O10 122.3(4) . .
O9 N5 O11 119.8(4) . .
O10 N5 O11 117.9(4) . .
C1 O2 Cd2 138.6(3) . .
C1 O2 Cd1 101.4(2) . .
Cd2 O2 Cd1 119.47(12) . .
C10 O3 Cd2 89.2(3) . .
C10 O4 Cd2 93.0(3) . .
C19 O5 Cd2 118.7(3) . .
C19 O6 Cd1 160.3(3) . .
Cd1 O7 H3W 104(4) . .
Cd1 O7 H4W 122(4) . .
H3W O7 H4W 112(6) . .
Cd1 O8 H1W 123(4) . .
Cd1 O8 H2W 130(4) . .
H1W O8 H2W 106(5) . .
O1 C1 O2 120.3(4) . .
O1 C1 C2 122.8(4) . .
O2 C1 C2 116.9(4) . .
C3 C2 C1 121.6(4) . .
C3 C2 H2A 119.2 . .
C1 C2 H2A 119.2 . .
C2 C3 C4 127.1(5) . .
C2 C3 H3A 116.5 . .
C4 C3 H3A 116.5 . .
C9 C4 C5 119.1(5) . .
C9 C4 C3 118.4(5) . .
C5 C4 C3 122.5(5) . .
C4 C5 C6 120.3(6) . .
C4 C5 H5A 119.9 . .
C6 C5 H5A 119.9 . .
C5 C6 C7 119.4(6) . .
C5 C6 H6A 120.3 . .
C7 C6 H6A 120.3 . .
C8 C7 C6 120.0(5) . .
C8 C7 H7A 120.0 . .
C6 C7 H7A 120.0 . .
C7 C8 C9 120.3(6) . .
C7 C8 H8A 119.8 . .
C9 C8 H8A 119.8 . .
C4 C9 C8 120.9(6) . .
C4 C9 H9A 119.5 . .
C8 C9 H9A 119.5 . .
O4 C10 O3 122.1(4) . .
O4 C10 C11 120.7(4) . .
O3 C10 C11 117.2(4) . .
O4 C10 Cd2 59.5(2) . .
O3 C10 Cd2 63.0(2) . .
C11 C10 Cd2 172.4(3) . .
C12 C11 C10 121.5(5) . .
C12 C11 H11A 119.2 . .
C10 C11 H11A 119.2 . .
C11 C12 C13 126.1(5) . .
C11 C12 H12A 117.0 . .
C13 C12 H12A 117.0 . .
C14 C13 C18 117.9(5) . .
C14 C13 C12 120.1(5) . .
C18 C13 C12 122.0(5) . .
C13 C14 C15 120.5(7) . .
C13 C14 H14A 119.8 . .
C15 C14 H14A 119.8 . .
C16 C15 C14 120.8(7) . .
C16 C15 H15A 119.6 . .
C14 C15 H15A 119.6 . .
C15 C16 C17 119.0(6) . .
C15 C16 H16A 120.5 . .
C17 C16 H16A 120.5 . .
C16 C17 C18 121.0(7) . .
C16 C17 H17A 119.5 . .
C18 C17 H17A 119.5 . .
C17 C18 C13 120.6(7) . .
C17 C18 H18A 119.7 . .
C13 C18 H18A 119.7 . .
O6 C19 O5 124.9(4) . .
O6 C19 C20 117.5(4) . .
O5 C19 C20 117.6(4) . .
C21 C20 C19 121.3(4) . .
C21 C20 H20A 119.4 . .
C19 C20 H20A 119.4 . .
C20 C21 C22 128.8(4) . .
C20 C21 H21A 115.6 . .
C22 C21 H21A 115.6 . .
C27 C22 C23 117.9(4) . .
C27 C22 C21 118.5(4) . .
C23 C22 C21 123.6(4) . .
C24 C23 C22 120.4(5) . .
C24 C23 H23A 119.8 . .
C22 C23 H23A 119.8 . .
C25 C24 C23 121.0(5) . .
C25 C24 H24A 119.5 . .
C23 C24 H24A 119.5 . .
C24 C25 C26 118.9(5) . .
C24 C25 H25A 120.5 . .
C26 C25 H25A 120.5 . .
C25 C26 C27 120.8(5) . .
C25 C26 H26A 119.6 . .
C27 C26 H26A 119.6 . .
C22 C27 C26 120.9(5) . .
C22 C27 H27A 119.5 . .
C26 C27 H27A 119.5 . .
N1 C28 C29 123.7(4) . .
N1 C28 H28A 118.2 . .
C29 C28 H28A 118.2 . .
C28 C29 C30 119.3(4) . .
C28 C29 H29A 120.3 . .
C30 C29 H29A 120.3 . .
C31 C30 C29 117.1(3) . .
C31 C30 C33 121.1(4) . .
C29 C30 C33 121.8(4) . .
C32 C31 C30 119.8(4) . .
C32 C31 H31A 120.1 . .
C30 C31 H31A 120.1 . .
N1 C32 C31 123.2(4) . .
N1 C32 H32A 118.4 . .
C31 C32 H32A 118.4 . .
C34 C33 C37 114.6(4) . .
C34 C33 C30 123.1(4) . .
C37 C33 C30 122.2(4) . .
C33 C34 C35 120.5(6) . .
C33 C34 H34A 119.8 . .
C35 C34 H34A 119.8 . .
N2 C35 C34 125.1(6) . .
N2 C35 H35A 117.5 . .
C34 C35 H35A 117.5 . .
N2 C36 C37 123.5(5) . .
N2 C36 H36A 118.2 . .
C37 C36 H36A 118.2 . .
C33 C37 C36 121.3(5) . .
C33 C37 H37A 119.3 . .
C36 C37 H37A 119.3 . .
N3 C38 C39 122.5(4) . .
N3 C38 H38A 118.7 . .
C39 C38 H38A 118.7 . .
C38 C39 C40 120.9(4) . .
C38 C39 H39A 119.6 . .
C40 C39 H39A 119.6 . .
C41 C40 C39 115.7(3) . .
C41 C40 C43 121.5(3) . .
C39 C40 C43 122.8(3) . .
C42 C41 C40 120.4(4) . .
C42 C41 H41A 119.8 . .
C40 C41 H41A 119.8 . .
N3 C42 C41 123.4(4) . .
N3 C42 H42A 118.3 . .
C41 C42 H42A 118.3 . .
C44 C43 C47 115.6(3) . .
C44 C43 C40 122.7(3) . .
C47 C43 C40 121.6(3) . .
C43 C44 C45 120.6(4) . .
C43 C44 H44A 119.7 . .
C45 C44 H44A 119.7 . .
N4 C45 C44 123.5(4) . .
N4 C45 H45A 118.3 . .
C44 C45 H45A 118.3 . .
N4 C46 C47 123.4(4) . .
N4 C46 H46A 118.3 . .
C47 C46 H46A 118.3 . .
C43 C47 C46 120.5(4) . .
C43 C47 H47A 119.7 . .
C46 C47 H47A 119.7 . .

loop_
_geom_bond_atom_site_label_1
_geom_bond_atom_site_label_2
_geom_bond_distance
_geom_bond_site_symmetry_2
Cd1 N1 2.296(3) .
Cd1 N3 2.306(3) .
Cd1 O6 2.345(3) .
Cd1 O8 2.348(3) .
Cd1 O2 2.355(3) .
Cd1 O7 2.359(3) .
Cd2 O5 2.202(3) .
Cd2 O2 2.248(3) .
Cd2 O4 2.340(3) .
Cd2 N2 2.351(3) 3_576
Cd2 N4 2.367(3) 3_666
Cd2 O3 2.418(3) .
Cd2 C10 2.713(4) .
N1 C32 1.332(5) .
N1 C28 1.332(6) .
N2 C35 1.285(7) .
N2 C36 1.299(6) .
N2 Cd2 2.351(3) 3_576
N3 C42 1.329(5) .
N3 C38 1.332(5) .
N4 C45 1.321(5) .
N4 C46 1.336(6) .
N4 Cd2 2.367(3) 3_666
N5 O9 1.230(5) .
N5 O10 1.238(5) .
N5 O11 1.250(5) .
O1 C1 1.225(5) .
O2 C1 1.274(5) .
O3 C10 1.267(5) .
O4 C10 1.256(5) .
O5 C19 1.250(6) .
O6 C19 1.249(5) .
O7 H3W 0.75(5) .
O7 H4W 1.11(8) .
O8 H1W 0.78(6) .
O8 H2W 0.83(6) .
C1 C2 1.487(6) .
C2 C3 1.298(6) .
C2 H2A 0.9300 .
C3 C4 1.486(6) .
C3 H3A 0.9300 .
C4 C9 1.370(7) .
C4 C5 1.383(7) .
C5 C6 1.387(8) .
C5 H5A 0.9300 .
C6 C7 1.389(10) .
C6 H6A 0.9300 .
C7 C8 1.362(9) .
C7 H7A 0.9300 .
C8 C9 1.374(8) .
C8 H8A 0.9300 .
C9 H9A 0.9300 .
C10 C11 1.482(6) .
C11 C12 1.319(7) .
C11 H11A 0.9300 .
C12 C13 1.475(6) .
C12 H12A 0.9300 .
C13 C14 1.377(8) .
C13 C18 1.385(8) .
C14 C15 1.394(9) .
C14 H14A 0.9300 .
C15 C16 1.343(12) .
C15 H15A 0.9300 .
C16 C17 1.376(11) .
C16 H16A 0.9300 .
C17 C18 1.366(8) .
C17 H17A 0.9300 .
C18 H18A 0.9300 .
C19 C20 1.484(6) .
C20 C21 1.323(6) .
C20 H20A 0.9300 .
C21 C22 1.462(5) .
C21 H21A 0.9300 .
C22 C27 1.381(6) .
C22 C23 1.394(6) .
C23 C24 1.382(7) .
C23 H23A 0.9300 .
C24 C25 1.365(9) .
C24 H24A 0.9300 .
C25 C26 1.370(9) .
C25 H25A 0.9300 .
C26 C27 1.379(7) .
C26 H26A 0.9300 .
C27 H27A 0.9300 .
C28 C29 1.378(6) .
C28 H28A 0.9300 .
C29 C30 1.384(6) .
C29 H29A 0.9300 .
C30 C31 1.380(6) .
C30 C33 1.488(5) .
C31 C32 1.379(5) .
C31 H31A 0.9300 .
C32 H32A 0.9300 .
C33 C34 1.340(7) .
C33 C37 1.346(7) .
C34 C35 1.380(8) .
C34 H34A 0.9300 .
C35 H35A 0.9300 .
C36 C37 1.382(7) .
C36 H36A 0.9300 .
C37 H37A 0.9300 .
C38 C39 1.380(5) .
C38 H38A 0.9300 .
C39 C40 1.383(5) .
C39 H39A 0.9300 .
C40 C41 1.383(5) .
C40 C43 1.485(5) .
C41 C42 1.373(5) .
C41 H41A 0.9300 .
C42 H42A 0.9300 .
C43 C44 1.376(5) .
C43 C47 1.383(6) .
C44 C45 1.386(5) .
C44 H44A 0.9300 .
C45 H45A 0.9300 .
C46 C47 1.377(6) .
C46 H46A 0.9300 .
C47 H47A 0.9300 .

loop_
_geom_hbond_atom_site_label_D
_geom_hbond_atom_site_label_H
_geom_hbond_atom_site_label_A
_geom_hbond_distance_DH
_geom_hbond_distance_HA
_geom_hbond_distance_DA
_geom_hbond_angle_DHA
_geom_hbond_site_symmetry_A
O7 H3W O11 0.75(5) 2.21(5) 2.872(5) 149(5) .
O8 H1W O4 0.78(6) 2.23(6) 2.992(5) 167(6) 4_575
O8 H2W O10 0.83(6) 2.06(6) 2.870(6) 167(5) 3_566
O7 H4W O11 1.11(8) 1.66(8) 2.763(5) 170(6) 3_566
O7 H4W N5 1.11(8) 2.50(8) 3.573(6) 163(6) 3_566
O7 H4W O10 1.11(8) 2.64(8) 3.527(6) 136(5) 3_566

loop_
_geom_torsion_atom_site_label_1
_geom_torsion_atom_site_label_2
_geom_torsion_atom_site_label_3
_geom_torsion_atom_site_label_4
_geom_torsion
_geom_torsion_site_symmetry_1
N3 Cd1 N1 C32 118(20) .
O6 Cd1 N1 C32 158.5(3) .
O8 Cd1 N1 C32 -45.0(3) .
O2 Cd1 N1 C32 76.1(3) .
O7 Cd1 N1 C32 -126.7(3) .
N3 Cd1 N1 C28 -60(20) .
O6 Cd1 N1 C28 -18.9(4) .
O8 Cd1 N1 C28 137.6(4) .
O2 Cd1 N1 C28 -101.4(4) .
O7 Cd1 N1 C28 55.8(4) .
N1 Cd1 N3 C42 -123(20) .
O6 Cd1 N3 C42 -164.3(3) .
O8 Cd1 N3 C42 39.2(3) .
O2 Cd1 N3 C42 -81.8(3) .
O7 Cd1 N3 C42 120.9(3) .
N1 Cd1 N3 C38 55(20) .
O6 Cd1 N3 C38 14.3(3) .
O8 Cd1 N3 C38 -142.1(3) .
O2 Cd1 N3 C38 96.8(3) .
O7 Cd1 N3 C38 -60.4(3) .
O5 Cd2 O2 C1 -176.8(4) .
O4 Cd2 O2 C1 -5.9(6) .
N2 Cd2 O2 C1 92.8(4) 3_576
N4 Cd2 O2 C1 -80.5(4) 3_666
O3 Cd2 O2 C1 6.6(4) .
C10 Cd2 O2 C1 0.7(5) .
O5 Cd2 O2 Cd1 -6.96(18) .
O4 Cd2 O2 Cd1 163.9(2) .
N2 Cd2 O2 Cd1 -97.41(15) 3_576
N4 Cd2 O2 Cd1 89.30(16) 3_666
O3 Cd2 O2 Cd1 176.44(13) .
C10 Cd2 O2 Cd1 170.54(13) .
N1 Cd1 O2 C1 -91.9(2) .
N3 Cd1 O2 C1 88.4(2) .
O6 Cd1 O2 C1 178.6(3) .
O8 Cd1 O2 C1 -1.5(3) .
O7 Cd1 O2 C1 -179.7(3) .
N1 Cd1 O2 Cd2 94.98(15) .
N3 Cd1 O2 Cd2 -84.77(15) .
O6 Cd1 O2 Cd2 5.43(14) .
O8 Cd1 O2 Cd2 -174.71(13) .
O7 Cd1 O2 Cd2 7.1(4) .
O5 Cd2 O3 C10 15.5(4) .
O2 Cd2 O3 C10 -170.3(2) .
O4 Cd2 O3 C10 3.8(2) .
N2 Cd2 O3 C10 102.3(3) 3_576
N4 Cd2 O3 C10 -82.0(3) 3_666
O5 Cd2 O4 C10 -177.4(3) .
O2 Cd2 O4 C10 11.1(4) .
N2 Cd2 O4 C10 -86.3(3) 3_576
N4 Cd2 O4 C10 86.4(3) 3_666
O3 Cd2 O4 C10 -3.9(2) .
O2 Cd2 O5 C19 -4.0(3) .
O4 Cd2 O5 C19 179.6(3) .
N2 Cd2 O5 C19 84.5(3) 3_576
N4 Cd2 O5 C19 -95.1(3) 3_666
O3 Cd2 O5 C19 170.0(3) .
C10 Cd2 O5 C19 178.2(3) .
N1 Cd1 O6 C19 -74.1(9) .
N3 Cd1 O6 C19 105.6(9) .
O8 Cd1 O6 C19 -163.8(8) .
O2 Cd1 O6 C19 15.9(9) .
O7 Cd1 O6 C19 -163.4(9) .
Cd2 O2 C1 O1 172.4(3) .
Cd1 O2 C1 O1 1.5(4) .
Cd2 O2 C1 C2 -6.9(6) .
Cd1 O2 C1 C2 -177.9(3) .
O1 C1 C2 C3 -10.0(7) .
O2 C1 C2 C3 169.3(4) .
C1 C2 C3 C4 -179.8(4) .
C2 C3 C4 C9 164.3(5) .
C2 C3 C4 C5 -16.4(8) .
C9 C4 C5 C6 1.3(8) .
C3 C4 C5 C6 -178.0(5) .
C4 C5 C6 C7 0.1(9) .
C5 C6 C7 C8 -0.7(10) .
C6 C7 C8 C9 -0.1(10) .
C5 C4 C9 C8 -2.1(8) .
C3 C4 C9 C8 177.2(5) .
C7 C8 C9 C4 1.5(10) .
Cd2 O4 C10 O3 7.2(4) .
Cd2 O4 C10 C11 -171.2(4) .
Cd2 O3 C10 O4 -6.9(4) .
Cd2 O3 C10 C11 171.5(3) .
O5 Cd2 C10 O4 2.9(3) .
O2 Cd2 C10 O4 -174.4(2) .
N2 Cd2 C10 O4 95.6(3) 3_576
N4 Cd2 C10 O4 -90.9(3) 3_666
O3 Cd2 C10 O4 173.2(4) .
O5 Cd2 C10 O3 -170.3(2) .
O2 Cd2 C10 O3 12.4(3) .
O4 Cd2 C10 O3 -173.2(4) .
N2 Cd2 C10 O3 -77.5(2) 3_576
N4 Cd2 C10 O3 95.9(3) 3_666
O5 Cd2 C10 C11 97(3) .
O2 Cd2 C10 C11 -81(3) .
O4 Cd2 C10 C11 94(3) .
N2 Cd2 C10 C11 -171(3) 3_576
N4 Cd2 C10 C11 3(3) 3_666
O3 Cd2 C10 C11 -93(3) .
O4 C10 C11 C12 25.6(7) .
O3 C10 C11 C12 -152.8(4) .
Cd2 C10 C11 C12 -63(3) .
C10 C11 C12 C13 177.5(4) .
C11 C12 C13 C14 -153.1(5) .
C11 C12 C13 C18 28.9(8) .
C18 C13 C14 C15 -1.9(9) .
C12 C13 C14 C15 -180.0(6) .
C13 C14 C15 C16 1.1(11) .
C14 C15 C16 C17 1.2(12) .
C15 C16 C17 C18 -2.6(12) .
C16 C17 C18 C13 1.7(10) .
C14 C13 C18 C17 0.6(9) .
C12 C13 C18 C17 178.5(5) .
Cd1 O6 C19 O5 -30.9(12) .
Cd1 O6 C19 C20 147.4(8) .
Cd2 O5 C19 O6 16.4(6) .
Cd2 O5 C19 C20 -161.8(3) .
O6 C19 C20 C21 -162.1(4) .
O5 C19 C20 C21 16.3(6) .
C19 C20 C21 C22 -179.3(4) .
C20 C21 C22 C27 -175.7(5) .
C20 C21 C22 C23 4.8(7) .
C27 C22 C23 C24 -1.0(8) .
C21 C22 C23 C24 178.5(5) .
C22 C23 C24 C25 0.8(10) .
C23 C24 C25 C26 0.8(10) .
C24 C25 C26 C27 -2.2(10) .
C23 C22 C27 C26 -0.4(8) .
C21 C22 C27 C26 -179.9(5) .
C25 C26 C27 C22 2.0(9) .
C32 N1 C28 C29 -0.8(8) .
Cd1 N1 C28 C29 176.8(4) .
N1 C28 C29 C30 -0.8(9) .
C28 C29 C30 C31 2.0(7) .
C28 C29 C30 C33 -178.0(5) .
C29 C30 C31 C32 -1.6(6) .
C33 C30 C31 C32 178.4(4) .
C28 N1 C32 C31 1.2(7) .
Cd1 N1 C32 C31 -176.4(3) .
C30 C31 C32 N1 0.0(7) .
C31 C30 C33 C34 153.6(6) .
C29 C30 C33 C34 -26.4(8) .
C31 C30 C33 C37 -22.3(7) .
C29 C30 C33 C37 157.6(6) .
C37 C33 C34 C35 -3.6(12) .
C30 C33 C34 C35 -179.8(7) .
C36 N2 C35 C34 6.3(13) .
Cd2 N2 C35 C34 -179.1(7) 3_576
C33 C34 C35 N2 -1.7(15) .
C35 N2 C36 C37 -5.8(11) .
Cd2 N2 C36 C37 179.5(6) 3_576
C34 C33 C37 C36 4.1(10) .
C30 C33 C37 C36 -179.7(6) .
N2 C36 C37 C33 0.7(12) .
C42 N3 C38 C39 0.4(6) .
Cd1 N3 C38 C39 -178.4(3) .
N3 C38 C39 C40 1.3(7) .
C38 C39 C40 C41 -1.7(6) .
C38 C39 C40 C43 178.0(4) .
C39 C40 C41 C42 0.6(6) .
C43 C40 C41 C42 -179.1(4) .
C38 N3 C42 C41 -1.5(6) .
Cd1 N3 C42 C41 177.2(3) .
C40 C41 C42 N3 1.1(7) .
C41 C40 C43 C44 170.4(4) .
C39 C40 C43 C44 -9.3(6) .
C41 C40 C43 C47 -10.8(6) .
C39 C40 C43 C47 169.5(4) .
C47 C43 C44 C45 1.4(7) .
C40 C43 C44 C45 -179.7(4) .
C46 N4 C45 C44 0.3(7) .
Cd2 N4 C45 C44 -174.0(3) 3_666
C43 C44 C45 N4 -1.5(7) .
C45 N4 C46 C47 0.7(8) .
Cd2 N4 C46 C47 175.6(5) 3_666
C44 C43 C47 C46 -0.4(7) .
C40 C43 C47 C46 -179.3(5) .
N4 C46 C47 C43 -0.7(9) .
